data_1527623
loop_
_publ_author_name
'Keller, P.'
'Riffel, H.'
'Hess, H.'
'Zettler, F.'

_publ_section_title
;
 Ag Co3 H2 (As O4)3 und Ag Zn3 H2 (As O4)3 Darstellung und
 Kristallstruktur. Ein weiterer neuer Arsenat- Strukturtyp
;
_journal_name_full 'Zeitschrift fuer Anorganische und Allgemeine Chemie'
_journal_page_first 123
_journal_page_last 134
_journal_volume 474
_journal_year 1981
_chemical_formula_sum 'Ag As3 Co3 H2 O12'
_chemical_name_systematic 'Ag Co3 H2 (As O4)3'
_space_group_IT_number 15
_symmetry_space_group_name_Hall '-C 2yc'
_symmetry_space_group_name_H-M 'C 1 2/c 1'
_cell_angle_alpha 90
_cell_angle_beta 113.16
_cell_angle_gamma 90
_cell_formula_units_Z 4
_cell_length_a 12.159
_cell_length_b 12.438
_cell_length_c 6.782
_cell_volume 943.008
_citation_journal_id_ASTM ZAACAB
_cod_data_source_file Keller_ZAACAB_1981_1418.cif
_cod_data_source_block H2Ag1As3Co3O12
_cod_original_cell_volume 943.0082
_cod_original_formula_sum 'H2 Ag1 As3 Co3 O12'
_cod_database_code 1527623

loop_
_symmetry_equiv_pos_as_xyz
x,y,z
-x,y,-z+1/2
-x,-y,-z
x,-y,z-1/2
x+1/2,y+1/2,z
-x+1/2,y+1/2,-z+1/2
-x+1/2,-y+1/2,-z
x+1/2,-y+1/2,z-1/2

loop_
_atom_site_label
_atom_site_type_symbol
_atom_site_fract_x
_atom_site_fract_y
_atom_site_fract_z
_atom_site_occupancy
_atom_site_U_iso_or_equiv
O3 O-2 0.1144 0.3955 0.2709 1 0.0
Co2 Co+2 0.2941 0.3395 0.3843 1 0.0
O1 O-2 0.3444 0.4968 0.3978 1 0.0
As2 As+5 0.223 0.1163 0.114 1 0.0
Co1 Co+2 0.5 0.2214 0.25 1 0.0
O5 O-2 0.2142 0.1893 0.3164 1 0.0
O2 O-2 0.372 0.0945 0.1679 1 0.0
Ag1 Ag+1 0 0.0175 0.25 1 0.0
O4 O-2 0.3454 0.3223 0.1247 1 0.0
As1 As+5 0 0.3108 0.25 1 0.0
O6 O-2 0.034 0.2361 0.4741 1 0.0
